data_4069104
loop_
_publ_author_name
'Ranocchiari, Marco'
'Mezzetti, Antonio'

_publ_section_title
;
 PNNP Macrocycles: A New Class of Ligands for Asymmetric Catalysis
;
_journal_issue 5
_journal_name_full Organometallics
_journal_page_first 1286
_journal_paper_doi 10.1021/om900028w
_journal_volume 28
_journal_year 2009
_chemical_absolute_configuration rm
_chemical_formula_moiety 'C34 H38 N2 P2'
_chemical_formula_sum 'C34 H38 N2 P2'
_chemical_formula_weight 536.60
_chemical_melting_point ?
_chemical_name_common 'ligand 1b'
_chemical_name_systematic
; 
 ? 
;
_space_group_IT_number 4
_symmetry_cell_setting monoclinic
_symmetry_Int_Tables_number 4
_symmetry_space_group_name_Hall 'P 2yb'
_symmetry_space_group_name_H-M 'P 1 21 1'
_atom_sites_solution_hydrogens geom
_atom_sites_solution_primary direct
_atom_sites_solution_secondary difmap
_audit_creation_method SHELXL-97
_cell_angle_alpha 90.00
_cell_angle_beta 92.332(4)
_cell_angle_gamma 90.00
_cell_formula_units_Z 2
_cell_length_a 9.2787(17)
_cell_length_b 11.947(2)
_cell_length_c 13.284(2)
_cell_measurement_reflns_used 3879
_cell_measurement_temperature 200(2)
_cell_measurement_theta_max 25.02
_cell_measurement_theta_min 2.29
_cell_volume 1471.3(4)
_computing_cell_refinement 'Bruker SMART'
_computing_data_collection 'Bruker SMART'
_computing_data_reduction 'Bruker SAINT'
_computing_molecular_graphics 'Bruker SHELXTL'
_computing_publication_material 'Bruker SHELXTL'
_computing_structure_refinement 'SHELXL-97 (Sheldrick, 1997)'
_computing_structure_solution 'SHELXS-97 (Sheldrick, 1990)'
_diffrn_ambient_temperature 200(2)
_diffrn_measured_fraction_theta_full 0.997
_diffrn_measured_fraction_theta_max 0.997
_diffrn_measurement_device_type 'CCD area detector'
_diffrn_measurement_method 'phi and omega scans'
_diffrn_radiation_monochromator graphite
_diffrn_radiation_source 'fine-focus sealed tube'
_diffrn_radiation_type MoK\a
_diffrn_radiation_wavelength 0.71073
_diffrn_reflns_av_R_equivalents 0.0397
_diffrn_reflns_av_sigmaI/netI 0.0652
_diffrn_reflns_limit_h_max 12
_diffrn_reflns_limit_h_min -12
_diffrn_reflns_limit_k_max 15
_diffrn_reflns_limit_k_min -15
_diffrn_reflns_limit_l_max 17
_diffrn_reflns_limit_l_min -17
_diffrn_reflns_number 15381
_diffrn_reflns_theta_full 28.30
_diffrn_reflns_theta_max 28.30
_diffrn_reflns_theta_min 1.53
_exptl_absorpt_coefficient_mu 0.173
_exptl_absorpt_correction_type none
_exptl_absorpt_process_details 'not measured'
_exptl_crystal_colour colorless
_exptl_crystal_density_diffrn 1.211
_exptl_crystal_density_meas ?
_exptl_crystal_density_method 'not measured'
_exptl_crystal_description prism
_exptl_crystal_F_000 572
_exptl_crystal_size_max 0.38
_exptl_crystal_size_mid 0.32
_exptl_crystal_size_min 0.24
_refine_diff_density_max 0.456
_refine_diff_density_min -0.226
_refine_diff_density_rms 0.036
_refine_ls_abs_structure_details 'Flack H D (1983), Acta Cryst. A39, 876-881'
_refine_ls_abs_structure_Flack -0.06(5)
_refine_ls_extinction_method none
_refine_ls_goodness_of_fit_ref 0.885
_refine_ls_hydrogen_treatment mixed
_refine_ls_matrix_type full
_refine_ls_number_parameters 351
_refine_ls_number_reflns 7134
_refine_ls_number_restraints 1
_refine_ls_restrained_S_all 0.885
_refine_ls_R_factor_all 0.0541
_refine_ls_R_factor_gt 0.0421
_refine_ls_shift/su_max 0.001
_refine_ls_shift/su_mean 0.000
_refine_ls_structure_factor_coef Fsqd
_refine_ls_weighting_details 'calc w=1/[\s^2^(Fo^2^)+(0.0245P)^2^+0.0000P] where P=(Fo^2^+2Fc^2^)/3'
_refine_ls_weighting_scheme calc
_refine_ls_wR_factor_gt 0.0689
_refine_ls_wR_factor_ref 0.0724
_reflns_number_gt 5626
_reflns_number_total 7134
_reflns_threshold_expression >2sigma(I)
_cod_data_source_file om900028w_si_001.cif
_cod_data_source_block mr142
_cod_depositor_comments
;
The following automatic conversions were performed:

'_chemical_melting_point' value 'not measured' was changed to '?' -
the value is undefined or not given.

'_symmetry_cell_setting' value
'Monoclinic' changed to 'monoclinic' according to
/home/saulius/struct/CIF-dictionaries/cif_core.dic dictionary named
'cif_core.dic' version 2.4.2 from 2011-04-26.

Automatic conversion script
Id: cif_fix_values 1715 2011-07-08 13:25:40Z adriana 

The following automatic conversions were performed:

'_exptl_crystal_density_meas' value 'not measured' was changed to '?'
- the value is perceived as not measured.

Automatic conversion script
Id: cif_fix_values 3008 2015-01-20 13:52:24Z robertas 
;
_cod_original_cell_volume 1471.3(5)
_cod_original_sg_symbol_H-M 'P 2(1)'
_cod_database_code 4069104

loop_
_symmetry_equiv_pos_as_xyz
'x, y, z'
'-x, y+1/2, -z'

loop_
_atom_site_label
_atom_site_type_symbol
_atom_site_fract_x
_atom_site_fract_y
_atom_site_fract_z
_atom_site_U_iso_or_equiv
_atom_site_adp_type
_atom_site_occupancy
_atom_site_symmetry_multiplicity
_atom_site_calc_flag
_atom_site_refinement_flags
P1 P 1.02466(5) 0.85519(5) 0.31698(4) 0.03801(13) Uani 1 1 d .
P2 P 0.78581(5) 0.68768(4) 0.14398(4) 0.03507(13) Uani 1 1 d .
N1 N 0.5810(2) 0.91498(14) 0.17330(13) 0.0386(4) Uani 1 1 d .
N2 N 0.79467(18) 1.07350(16) 0.24113(13) 0.0392(4) Uani 1 1 d .
C1 C 0.9686(2) 0.70673(17) 0.31683(16) 0.0437(5) Uani 1 1 d .
H1B H 1.0298 0.6637 0.2714 0.052 Uiso 1 1 calc R
H1C H 0.9830 0.6757 0.3856 0.052 Uiso 1 1 calc R
C2 C 0.80927(18) 0.69330(19) 0.28203(14) 0.0395(5) Uani 1 1 d .
H2B H 0.7532 0.7570 0.3077 0.047 Uiso 1 1 calc R
H2C H 0.7707 0.6237 0.3111 0.047 Uiso 1 1 calc R
C3 C 0.86493(18) 0.55094(16) 0.11556(14) 0.0333(4) Uani 1 1 d .
C4 C 0.90446(19) 0.53446(18) 0.01744(16) 0.0405(5) Uani 1 1 d .
H4A H 0.8871 0.5923 -0.0306 0.049 Uiso 1 1 calc R
C5 C 0.9685(2) 0.4361(2) -0.01283(18) 0.0526(6) Uani 1 1 d .
H5A H 0.9952 0.4269 -0.0806 0.063 Uiso 1 1 calc R
C6 C 0.9930(2) 0.3525(2) 0.05588(19) 0.0587(6) Uani 1 1 d .
H6A H 1.0365 0.2846 0.0356 0.070 Uiso 1 1 calc R
C7 C 0.9554(2) 0.3660(2) 0.15356(18) 0.0580(6) Uani 1 1 d .
H7A H 0.9722 0.3073 0.2009 0.070 Uiso 1 1 calc R
C8 C 0.8928(2) 0.46475(19) 0.18342(16) 0.0478(6) Uani 1 1 d .
H8A H 0.8685 0.4738 0.2517 0.057 Uiso 1 1 calc R
C9 C 0.5909(2) 0.65708(15) 0.12855(14) 0.0323(4) Uani 1 1 d .
C10 C 0.4969(2) 0.74174(16) 0.09234(14) 0.0343(5) Uani 1 1 d .
C11 C 0.3515(2) 0.71745(18) 0.07549(16) 0.0431(5) Uani 1 1 d .
H11A H 0.2883 0.7740 0.0496 0.052 Uiso 1 1 calc R
C12 C 0.2969(2) 0.6123(2) 0.09567(16) 0.0493(6) Uani 1 1 d .
H12A H 0.1972 0.5971 0.0837 0.059 Uiso 1 1 calc R
C13 C 0.3875(2) 0.53036(18) 0.13299(16) 0.0448(5) Uani 1 1 d .
H13A H 0.3502 0.4585 0.1481 0.054 Uiso 1 1 calc R
C14 C 0.5336(2) 0.55230(16) 0.14874(15) 0.0392(5) Uani 1 1 d .
H14A H 0.5957 0.4946 0.1738 0.047 Uiso 1 1 calc R
C15 C 0.5478(2) 0.85974(18) 0.07637(13) 0.0390(5) Uani 1 1 d .
H15A H 0.6351 0.8587 0.0360 0.047 Uiso 1 1 calc R
H15B H 0.4720 0.9025 0.0384 0.047 Uiso 1 1 calc R
C16 C 0.5521(2) 1.03624(15) 0.17335(14) 0.0361(5) Uani 1 1 d .
H16A H 0.5827 1.0675 0.1077 0.043 Uiso 1 1 calc R
C17 C 0.6420(2) 1.09219(16) 0.25735(14) 0.0359(5) Uani 1 1 d .
H17A H 0.6175 1.0578 0.3231 0.043 Uiso 1 1 calc R
C18 C 0.6096(2) 1.21751(16) 0.26105(17) 0.0479(6) Uani 1 1 d .
H18A H 0.6654 1.2516 0.3183 0.057 Uiso 1 1 calc R
H18B H 0.6410 1.2532 0.1983 0.057 Uiso 1 1 calc R
C19 C 0.4512(2) 1.23991(18) 0.27258(17) 0.0524(6) Uani 1 1 d .
H19A H 0.4343 1.3217 0.2734 0.063 Uiso 1 1 calc R
H19B H 0.4212 1.2090 0.3376 0.063 Uiso 1 1 calc R
C20 C 0.3611(2) 1.18755(19) 0.18725(17) 0.0562(6) Uani 1 1 d .
H20A H 0.3846 1.2229 0.1226 0.067 Uiso 1 1 calc R
H20B H 0.2574 1.2001 0.1981 0.067 Uiso 1 1 calc R
C21 C 0.3919(2) 1.06174(18) 0.18292(17) 0.0481(6) Uani 1 1 d .
H21A H 0.3579 1.0259 0.2448 0.058 Uiso 1 1 calc R
H21B H 0.3371 1.0289 0.1246 0.058 Uiso 1 1 calc R
C22 C 0.8912(2) 1.09302(17) 0.32881(15) 0.0434(5) Uani 1 1 d .
H22A H 0.8796 1.1717 0.3503 0.052 Uiso 1 1 calc R
H22B H 0.9917 1.0841 0.3078 0.052 Uiso 1 1 calc R
C23 C 0.8703(2) 1.01821(17) 0.41932(15) 0.0348(4) Uani 1 1 d .
C24 C 0.92654(19) 0.90946(16) 0.42392(14) 0.0350(5) Uani 1 1 d .
C25 C 0.9094(2) 0.8471(2) 0.51087(15) 0.0440(5) Uani 1 1 d .
H25A H 0.9492 0.7739 0.5151 0.053 Uiso 1 1 calc R
C26 C 0.8367(2) 0.8882(2) 0.59101(16) 0.0487(6) Uani 1 1 d .
H26A H 0.8272 0.8440 0.6498 0.058 Uiso 1 1 calc R
C27 C 0.7775(2) 0.9942(2) 0.58550(17) 0.0495(6) Uani 1 1 d .
H27A H 0.7254 1.0230 0.6399 0.059 Uiso 1 1 calc R
C28 C 0.7950(2) 1.05766(19) 0.50020(16) 0.0449(5) Uani 1 1 d .
H28A H 0.7542 1.1306 0.4967 0.054 Uiso 1 1 calc R
C29 C 1.20708(19) 0.84493(17) 0.37492(14) 0.0357(4) Uani 1 1 d .
C30 C 1.3039(2) 0.77013(18) 0.33781(15) 0.0392(5) Uani 1 1 d .
H30A H 1.2738 0.7220 0.2840 0.047 Uiso 1 1 calc R
C31 C 1.4437(2) 0.7631(2) 0.37671(17) 0.0490(6) Uani 1 1 d .
H31A H 1.5073 0.7087 0.3513 0.059 Uiso 1 1 calc R
C32 C 1.4911(2) 0.8340(2) 0.45161(17) 0.0615(7) Uani 1 1 d .
H32A H 1.5879 0.8302 0.4775 0.074 Uiso 1 1 calc R
C33 C 1.3978(3) 0.9106(2) 0.48896(19) 0.0706(8) Uani 1 1 d .
H33A H 1.4303 0.9607 0.5406 0.085 Uiso 1 1 calc R
C34 C 1.2556(2) 0.9157(2) 0.45191(17) 0.0568(6) Uani 1 1 d .
H34A H 1.1912 0.9682 0.4795 0.068 Uiso 1 1 calc R
H1A H 0.538(2) 0.8851(18) 0.2199(15) 0.050(7) Uiso 1 1 d .
H2A H 0.7990(18) 1.0080(15) 0.2252(14) 0.028(6) Uiso 1 1 d .

loop_
_atom_site_aniso_label
_atom_site_aniso_U_11
_atom_site_aniso_U_22
_atom_site_aniso_U_33
_atom_site_aniso_U_23
_atom_site_aniso_U_13
_atom_site_aniso_U_12
P1 0.0325(3) 0.0422(3) 0.0387(3) -0.0037(3) -0.0064(2) 0.0050(3)
P2 0.0299(3) 0.0314(3) 0.0437(3) 0.0003(2) -0.0016(2) -0.0003(2)
N1 0.0507(11) 0.0313(10) 0.0334(10) 0.0034(8) -0.0042(9) 0.0034(8)
N2 0.0423(11) 0.0340(11) 0.0411(11) -0.0031(8) 0.0011(8) 0.0022(8)
C1 0.0341(11) 0.0418(13) 0.0543(13) -0.0104(10) -0.0104(9) 0.0046(10)
C2 0.0274(10) 0.0446(12) 0.0460(12) -0.0107(11) -0.0049(8) 0.0034(10)
C3 0.0227(9) 0.0352(12) 0.0418(12) -0.0037(9) -0.0004(8) -0.0015(8)
C4 0.0355(11) 0.0429(13) 0.0428(12) -0.0038(10) -0.0035(9) -0.0081(10)
C5 0.0476(15) 0.0615(16) 0.0491(14) -0.0222(13) 0.0069(11) -0.0069(12)
C6 0.0533(14) 0.0465(14) 0.0760(18) -0.0186(14) 0.0006(12) 0.0137(13)
C7 0.0604(15) 0.0451(14) 0.0679(17) 0.0033(13) -0.0042(12) 0.0167(13)
C8 0.0514(14) 0.0475(14) 0.0445(13) 0.0038(11) 0.0022(10) 0.0120(11)
C9 0.0313(10) 0.0339(11) 0.0315(11) -0.0079(8) -0.0029(8) 0.0011(8)
C10 0.0381(11) 0.0338(11) 0.0305(11) -0.0057(8) -0.0070(9) 0.0040(9)
C11 0.0359(12) 0.0485(14) 0.0440(13) -0.0100(10) -0.0093(10) 0.0094(10)
C12 0.0309(12) 0.0652(16) 0.0514(15) -0.0208(12) -0.0041(10) 0.0003(11)
C13 0.0411(12) 0.0411(12) 0.0524(14) -0.0130(11) 0.0026(10) -0.0119(10)
C14 0.0363(11) 0.0336(12) 0.0473(13) -0.0050(9) -0.0033(9) -0.0003(9)
C15 0.0488(12) 0.0335(11) 0.0342(11) 0.0006(10) -0.0064(9) 0.0093(10)
C16 0.0469(12) 0.0272(11) 0.0340(11) 0.0047(9) -0.0017(9) 0.0071(9)
C17 0.0428(12) 0.0314(11) 0.0335(11) 0.0035(9) 0.0020(9) 0.0041(9)
C18 0.0543(14) 0.0336(12) 0.0555(14) -0.0034(10) -0.0014(11) 0.0044(10)
C19 0.0611(16) 0.0417(13) 0.0540(15) -0.0082(10) -0.0030(12) 0.0177(11)
C20 0.0579(14) 0.0538(15) 0.0566(14) 0.0002(13) -0.0037(11) 0.0239(13)
C21 0.0471(13) 0.0466(14) 0.0495(14) -0.0064(11) -0.0110(10) 0.0088(11)
C22 0.0386(12) 0.0363(12) 0.0553(14) -0.0046(10) -0.0011(10) -0.0041(9)
C23 0.0284(10) 0.0385(11) 0.0371(11) -0.0093(9) -0.0050(8) -0.0039(9)
C24 0.0261(10) 0.0396(12) 0.0387(12) -0.0035(9) -0.0053(9) -0.0026(8)
C25 0.0386(12) 0.0468(13) 0.0458(12) 0.0026(11) -0.0102(9) -0.0013(11)
C26 0.0423(13) 0.0691(18) 0.0344(12) 0.0036(11) -0.0044(10) -0.0138(11)
C27 0.0434(13) 0.0622(17) 0.0430(14) -0.0158(12) 0.0044(10) -0.0079(12)
C28 0.0415(12) 0.0443(13) 0.0482(14) -0.0114(11) -0.0049(10) -0.0039(10)
C29 0.0277(10) 0.0416(12) 0.0375(11) 0.0038(10) -0.0020(8) -0.0035(10)
C30 0.0317(11) 0.0495(13) 0.0366(11) 0.0045(10) 0.0032(9) -0.0049(10)
C31 0.0308(12) 0.0580(15) 0.0586(15) 0.0101(12) 0.0076(11) -0.0007(11)
C32 0.0300(12) 0.096(2) 0.0579(15) 0.0075(15) -0.0038(11) -0.0098(13)
C33 0.0438(15) 0.101(2) 0.0660(17) -0.0243(15) -0.0093(13) -0.0128(14)
C34 0.0374(13) 0.0709(17) 0.0615(16) -0.0216(13) -0.0058(11) -0.0011(11)

loop_
_atom_type_symbol
_atom_type_description
_atom_type_scat_dispersion_real
_atom_type_scat_dispersion_imag
_atom_type_scat_source
C C 0.0033 0.0016 'International Tables Vol C Tables 4.2.6.8 and 6.1.1.4'
H H 0.0000 0.0000 'International Tables Vol C Tables 4.2.6.8 and 6.1.1.4'
N N 0.0061 0.0033 'International Tables Vol C Tables 4.2.6.8 and 6.1.1.4'
P P 0.1023 0.0942 'International Tables Vol C Tables 4.2.6.8 and 6.1.1.4'

loop_
_geom_angle_atom_site_label_1
_geom_angle_atom_site_label_2
_geom_angle_atom_site_label_3
_geom_angle
C29 P1 C24 100.19(9)
C29 P1 C1 101.03(9)
C24 P1 C1 101.02(9)
C3 P2 C2 101.85(9)
C3 P2 C9 101.46(8)
C2 P2 C9 101.15(8)
C15 N1 C16 114.25(15)
C17 N2 C22 115.21(16)
C2 C1 P1 111.55(15)
C1 C2 P2 112.13(13)
C4 C3 C8 117.24(19)
C4 C3 P2 116.37(15)
C8 C3 P2 126.35(16)
C3 C4 C5 121.9(2)
C6 C5 C4 119.2(2)
C5 C6 C7 120.4(2)
C6 C7 C8 120.0(2)
C7 C8 C3 121.2(2)
C14 C9 C10 118.44(18)
C14 C9 P2 122.46(14)
C10 C9 P2 119.08(15)
C11 C10 C9 119.30(18)
C11 C10 C15 118.80(17)
C9 C10 C15 121.82(17)
C12 C11 C10 121.25(19)
C13 C12 C11 119.7(2)
C12 C13 C14 120.0(2)
C13 C14 C9 121.30(19)
N1 C15 C10 110.69(16)
N1 C16 C17 109.78(15)
N1 C16 C21 111.93(17)
C17 C16 C21 110.96(16)
N2 C17 C16 109.34(16)
N2 C17 C18 110.37(17)
C16 C17 C18 110.59(16)
C19 C18 C17 111.76(18)
C18 C19 C20 111.18(18)
C19 C20 C21 109.55(17)
C16 C21 C20 112.51(18)
N2 C22 C23 116.40(17)
C28 C23 C24 118.7(2)
C28 C23 C22 119.87(19)
C24 C23 C22 121.45(18)
C25 C24 C23 118.62(18)
C25 C24 P1 122.06(16)
C23 C24 P1 119.30(15)
C26 C25 C24 121.9(2)
C25 C26 C27 119.6(2)
C28 C27 C26 119.2(2)
C27 C28 C23 122.0(2)
C30 C29 C34 117.64(18)
C30 C29 P1 119.91(15)
C34 C29 P1 122.31(16)
C29 C30 C31 121.6(2)
C32 C31 C30 120.3(2)
C31 C32 C33 119.3(2)
C32 C33 C34 120.5(2)
C29 C34 C33 120.6(2)

loop_
_geom_bond_atom_site_label_1
_geom_bond_atom_site_label_2
_geom_bond_distance
P1 C29 1.8348(18)
P1 C24 1.836(2)
P1 C1 1.848(2)
P2 C3 1.8365(19)
P2 C2 1.8390(19)
P2 C9 1.8483(19)
N1 C15 1.468(2)
N1 C16 1.473(2)
N2 C17 1.459(2)
N2 C22 1.459(3)
C1 C2 1.539(2)
C3 C4 1.382(3)
C3 C8 1.386(3)
C4 C5 1.384(3)
C5 C6 1.366(3)
C6 C7 1.367(3)
C7 C8 1.381(3)
C9 C14 1.390(3)
C9 C10 1.408(3)
C10 C11 1.389(3)
C10 C15 1.505(3)
C11 C12 1.384(3)
C12 C13 1.370(3)
C13 C14 1.389(3)
C16 C17 1.520(3)
C16 C21 1.528(3)
C17 C18 1.528(3)
C18 C19 1.508(3)
C19 C20 1.516(3)
C20 C21 1.532(3)
C22 C23 1.517(3)
C23 C28 1.388(3)
C23 C24 1.401(3)
C24 C25 1.389(3)
C25 C26 1.374(3)
C26 C27 1.381(3)
C27 C28 1.378(3)
C29 C30 1.373(3)
C29 C34 1.388(3)
C30 C31 1.379(3)
C31 C32 1.366(3)
C32 C33 1.366(3)
C33 C34 1.390(3)

loop_
_geom_torsion_atom_site_label_1
_geom_torsion_atom_site_label_2
_geom_torsion_atom_site_label_3
_geom_torsion_atom_site_label_4
_geom_torsion
C29 P1 C1 C2 173.54(14)
C24 P1 C1 C2 70.73(16)
P1 C1 C2 P2 84.65(16)
C3 P2 C2 C1 70.01(17)
C9 P2 C2 C1 174.39(15)
C2 P2 C3 C4 -160.97(14)
C9 P2 C3 C4 94.89(15)
C2 P2 C3 C8 16.80(19)
C9 P2 C3 C8 -87.34(18)
C8 C3 C4 C5 0.4(3)
P2 C3 C4 C5 178.33(15)
C3 C4 C5 C6 0.3(3)
C4 C5 C6 C7 -0.3(3)
C5 C6 C7 C8 -0.3(4)
C6 C7 C8 C3 1.0(4)
C4 C3 C8 C7 -1.0(3)
P2 C3 C8 C7 -178.78(17)
C3 P2 C9 C14 31.02(18)
C2 P2 C9 C14 -73.67(17)
C3 P2 C9 C10 -147.17(15)
C2 P2 C9 C10 108.14(16)
C14 C9 C10 C11 -1.7(3)
P2 C9 C10 C11 176.58(14)
C14 C9 C10 C15 175.10(18)
P2 C9 C10 C15 -6.6(2)
C9 C10 C11 C12 1.4(3)
C15 C10 C11 C12 -175.46(18)
C10 C11 C12 C13 0.0(3)
C11 C12 C13 C14 -1.1(3)
C12 C13 C14 C9 0.8(3)
C10 C9 C14 C13 0.6(3)
P2 C9 C14 C13 -177.61(15)
C16 N1 C15 C10 -147.32(17)
C11 C10 C15 N1 106.5(2)
C9 C10 C15 N1 -70.3(2)
C15 N1 C16 C17 -157.28(16)
C15 N1 C16 C21 79.0(2)
C22 N2 C17 C16 -162.85(16)
C22 N2 C17 C18 75.3(2)
N1 C16 C17 N2 60.3(2)
C21 C16 C17 N2 -175.47(16)
N1 C16 C17 C18 -178.00(17)
C21 C16 C17 C18 -53.7(2)
N2 C17 C18 C19 177.17(17)
C16 C17 C18 C19 56.0(2)
C17 C18 C19 C20 -58.0(2)
C18 C19 C20 C21 56.6(2)
N1 C16 C21 C20 177.75(17)
C17 C16 C21 C20 54.7(2)
C19 C20 C21 C16 -55.5(2)
C17 N2 C22 C23 62.6(2)
N2 C22 C23 C28 -100.3(2)
N2 C22 C23 C24 80.2(2)
C28 C23 C24 C25 -2.4(3)
C22 C23 C24 C25 177.05(17)
C28 C23 C24 P1 179.27(14)
C22 C23 C24 P1 -1.2(2)
C29 P1 C24 C25 -65.65(17)
C1 P1 C24 C25 37.83(17)
C29 P1 C24 C23 112.58(15)
C1 P1 C24 C23 -143.95(15)
C23 C24 C25 C26 1.4(3)
P1 C24 C25 C26 179.59(15)
C24 C25 C26 C27 0.5(3)
C25 C26 C27 C28 -1.2(3)
C26 C27 C28 C23 0.1(3)
C24 C23 C28 C27 1.8(3)
C22 C23 C28 C27 -177.72(19)
C24 P1 C29 C30 154.75(16)
C1 P1 C29 C30 51.29(18)
C24 P1 C29 C34 -29.58(19)
C1 P1 C29 C34 -133.04(19)
C34 C29 C30 C31 1.5(3)
P1 C29 C30 C31 177.37(15)
C29 C30 C31 C32 -2.4(3)
C30 C31 C32 C33 1.2(3)
C31 C32 C33 C34 0.6(4)
C30 C29 C34 C33 0.4(3)
P1 C29 C34 C33 -175.4(2)
C32 C33 C34 C29 -1.4(4)
